data_4323519
loop_
_publ_author_name
'Donald J. Darensbourg'
'Jennifer D. Draper'
'Joseph H. Reibenspies'

_publ_section_title
;
 Amino Acid Complexes of Metal Carbonyls: Mechanistic Aspects of the
 CO-Labilizing Ability of Glycinate Ligands in Zero-Valent Chromium and
 Tungsten Derivatives
;
_journal_name_full 'Inorganic Chemistry'
_journal_page_first 3648
_journal_page_last 3656
_journal_paper_doi 10.1021/ic961344m
_journal_volume 36
_journal_year 1997
_chemical_formula_sum 'C14 H24 Cr N2 O6'
_chemical_formula_weight 368.35
_chemical_name_systematic
; 
 ? 
;
_space_group_IT_number 33
_symmetry_cell_setting orthorhombic
_symmetry_space_group_name_Hall 'P 2c -2n'
_symmetry_space_group_name_H-M 'P n a 21'
_atom_sites_solution_hydrogens geom
_atom_sites_solution_primary direct
_atom_sites_solution_secondary difmap
_audit_creation_method SHELXL
_cell_angle_alpha 90.00
_cell_angle_beta 90.00
_cell_angle_gamma 90.00
_cell_formula_units_Z 4
_cell_length_a 13.622(3)
_cell_length_b 13.029(3)
_cell_length_c 10.354(2)
_cell_measurement_temperature 293(2)
_cell_volume 1837.6(7)
_computing_structure_refinement 'SHELXL-93 (Sheldrick, 1993)'
_computing_structure_solution 'SHELXS-86 (Sheldrick, 1990)'
_diffrn_ambient_temperature 293(2)
_diffrn_radiation_monochromator graphite
_diffrn_radiation_source 'fine-focus sealed tube'
_diffrn_radiation_type MoK\a
_diffrn_radiation_wavelength 0.71073
_diffrn_reflns_av_R_equivalents 0.0000
_diffrn_reflns_av_sigmaI/netI 0.0729
_diffrn_reflns_limit_h_max 15
_diffrn_reflns_limit_h_min 0
_diffrn_reflns_limit_k_max 0
_diffrn_reflns_limit_k_min -14
_diffrn_reflns_limit_l_max 11
_diffrn_reflns_limit_l_min 0
_diffrn_reflns_number 1456
_diffrn_reflns_theta_max 23.60
_diffrn_reflns_theta_min 2.16
_exptl_absorpt_coefficient_mu 0.651
_exptl_crystal_density_diffrn 1.331
_exptl_crystal_F_000 776
_refine_diff_density_max 0.457
_refine_diff_density_min -0.646
_refine_diff_density_rms 0.089
_refine_ls_abs_structure_details 'Flack H D (1983), Acta Cryst. A39, 876-881'
_refine_ls_abs_structure_Flack 0.26(11)
_refine_ls_extinction_coef 0.0032(25)
_refine_ls_extinction_expression Fc^*^=kFc[1+0.001xFc^2^\l^3^/sin(2\q)]^-1/4^
_refine_ls_extinction_method SHELXL
_refine_ls_goodness_of_fit_all 1.042
_refine_ls_goodness_of_fit_obs 1.115
_refine_ls_matrix_type full
_refine_ls_number_parameters 209
_refine_ls_number_reflns 1434
_refine_ls_number_restraints 1
_refine_ls_restrained_S_all 1.216
_refine_ls_restrained_S_obs 1.114
_refine_ls_R_factor_all 0.1376
_refine_ls_R_factor_obs 0.0745
_refine_ls_shift/esd_max -0.015
_refine_ls_shift/esd_mean 0.002
_refine_ls_structure_factor_coef Fsqd
_refine_ls_weighting_details 'w=1/[\s^2^(Fo^2^)+(0.1319P)^2^+3.0416P] where P=(Fo^2^+2Fc^2^)/3'
_refine_ls_weighting_scheme calc
_refine_ls_wR_factor_all 0.2710
_refine_ls_wR_factor_obs 0.1943
_reflns_number_observed 956
_reflns_number_total 1456
_reflns_observed_criterion >2sigma(I)
_cod_data_source_file ic961344m_1.cif
_cod_data_source_block compound1
_cod_depositor_comments
;
The following automatic conversions were performed:

'_refine_ls_weighting_scheme' value 'calc
w=1/[\s^2^(Fo^2^)+(0.1319P)^2^+3.0416P] where P=(Fo^2^+2Fc^2^)/3' was
changed to 'calc'. New tag '_refine_ls_weighting_details' was
created. The value of the new tag was set to
'w=1/[\s^2^(Fo^2^)+(0.1319P)^2^+3.0416P] where P=(Fo^2^+2Fc^2^)/3'.

Automatic conversion script
Id: cif_fix_values 3143 2015-03-26 13:38:13Z robertas 
;
_cod_original_cell_volume 1837.7(6)
_cod_database_code 4323519

loop_
_symmetry_equiv_pos_as_xyz
'x, y, z'
'-x, -y, z+1/2'
'x+1/2, -y+1/2, z'
'-x+1/2, y+1/2, z+1/2'

loop_
_atom_site_aniso_label
_atom_site_aniso_U_11
_atom_site_aniso_U_22
_atom_site_aniso_U_33
_atom_site_aniso_U_23
_atom_site_aniso_U_13
_atom_site_aniso_U_12
Cr1 0.0477(11) 0.0369(9) 0.0615(13) 0.008(2) 0.007(2) 0.0043(9)
O5 0.076(8) 0.069(7) 0.063(8) 0.007(6) -0.003(6) 0.038(6)
O6 0.082(7) 0.042(5) 0.075(8) 0.003(6) -0.014(6) 0.004(5)
O2 0.166(13) 0.079(8) 0.179(16) -0.013(14) 0.070(16) -0.077(9)
O4 0.093(10) 0.146(12) 0.085(10) 0.044(10) -0.017(9) 0.014(9)
O1 0.063(7) 0.078(8) 0.169(15) -0.029(9) -0.009(8) -0.021(6)
O3 0.074(6) 0.061(6) 0.141(11) 0.024(10) -0.021(12) 0.026(5)
N1 0.047(6) 0.051(6) 0.063(10) -0.006(7) -0.013(7) 0.008(5)
N2 0.081(8) 0.052(6) 0.065(8) 0.005(8) -0.020(11) -0.029(6)
C5 0.063(9) 0.044(7) 0.035(7) 0.009(6) -0.006(7) 0.014(7)
C6 0.039(8) 0.060(9) 0.073(11) -0.026(8) 0.001(7) 0.003(6)
C2 0.068(9) 0.081(11) 0.107(14) 0.044(15) -0.005(16) -0.007(8)
C4 0.040(8) 0.066(11) 0.077(13) 0.039(9) 0.020(8) 0.021(8)
C1 0.055(8) 0.043(7) 0.081(14) -0.005(8) 0.002(9) 0.006(6)
C3 0.051(7) 0.049(7) 0.116(15) 0.019(12) 0.027(13) 0.001(7)
C7 0.461(73) 0.231(38) 0.318(59) -0.179(42) 0.319(61) -0.230(47)
C8 0.410(64) 0.179(31) 0.117(25) -0.063(22) 0.165(34) -0.133(36)
C9 0.254(35) 0.099(18) 0.094(15) 0.028(13) -0.067(21) -0.096(21)
C10 0.430(73) 0.077(18) 0.393(70) 0.081(28) -0.242(60) -0.130(31)
C11 0.168(25) 0.119(18) 0.106(19) -0.008(15) -0.070(18) -0.051(17)
C12 0.132(19) 0.122(15) 0.066(12) -0.065(12) 0.004(12) -0.018(14)
C13 0.109(14) 0.065(11) 0.077(13) -0.018(10) 0.009(11) -0.023(11)
C14 0.276(43) 0.110(21) 0.236(46) 0.048(26) -0.111(37) -0.023(26)

loop_
_atom_site_label
_atom_site_type_symbol
_atom_site_fract_x
_atom_site_fract_y
_atom_site_fract_z
_atom_site_U_iso_or_equiv
_atom_site_thermal_displace_type
_atom_site_occupancy
_atom_site_calc_flag
_atom_site_refinement_flags
_atom_site_disorder_group
Cr1 Cr 0.93695(14) 0.20850(13) 0.3113(2) 0.0487(7) Uani 1 d . .
O5 O 0.9490(9) 0.1828(9) 0.5225(12) 0.069(4) Uani 1 d . .
O6 O 0.9914(8) 0.0767(7) 0.6720(11) 0.066(3) Uani 1 d . .
O2 O 1.0636(12) 0.3986(10) 0.3085(24) 0.141(7) Uani 1 d . .
O4 O 0.9325(10) 0.2403(14) 0.0356(15) 0.108(5) Uani 1 d . .
O1 O 0.7798(8) 0.0540(9) 0.2531(16) 0.104(5) Uani 1 d . .
O3 O 0.7697(8) 0.3558(8) 0.3142(20) 0.092(4) Uani 1 d . .
N1 N 1.0492(7) 0.0937(8) 0.3323(14) 0.054(3) Uani 1 d . .
H1A H 1.0416(7) 0.0453(8) 0.2712(14) 0.064 Uiso 1 calc R .
H1B H 1.1086(7) 0.1228(8) 0.3214(14) 0.064 Uiso 1 calc R .
N2 N 0.8099(9) 0.6966(8) 0.3041(20) 0.066(3) Uani 1 d . .
C5 C 0.9895(10) 0.1055(10) 0.5573(13) 0.047(3) Uani 1 d . .
C6 C 1.0440(10) 0.0453(11) 0.4627(15) 0.057(4) Uani 1 d . .
H2A H 1.0133(10) -0.0215(11) 0.4546(15) 0.069 Uiso 1 calc R .
H2B H 1.1102(10) 0.0348(11) 0.4944(15) 0.069 Uiso 1 calc R .
C2 C 1.0212(12) 0.3238(13) 0.3169(29) 0.085(5) Uani 1 d . .
C4 C 0.9351(11) 0.2214(12) 0.1449(18) 0.061(5) Uani 1 d . .
C1 C 0.8447(10) 0.1078(10) 0.2886(19) 0.059(5) Uani 1 d . .
C3 C 0.8367(10) 0.2999(10) 0.3262(29) 0.072(5) Uani 1 d . .
C7 C 0.9022(40) 0.6540(33) 0.2232(48) 0.337(41) Uani 1 d . .
H7A H 0.9466(40) 0.6131(33) 0.2753(48) 0.404 Uiso 1 calc R .
H7B H 0.9380(40) 0.7081(33) 0.1792(48) 0.404 Uiso 1 calc R .
C8 C 0.8258(34) 0.5745(26) 0.1105(27) 0.235(25) Uani 1 d . .
H8A H 0.8679(34) 0.5400(26) 0.0500(27) 0.353 Uiso 1 calc R .
H8B H 0.7810(34) 0.6181(26) 0.0646(27) 0.353 Uiso 1 calc R .
H8C H 0.7895(34) 0.5246(26) 0.1591(27) 0.353 Uiso 1 calc R .
C9 C 0.7188(26) 0.7273(17) 0.2455(27) 0.149(13) Uani 1 d . .
H9A H 0.7006(26) 0.6729(17) 0.1862(27) 0.179 Uiso 1 calc R .
H9B H 0.6700(26) 0.7273(17) 0.3137(27) 0.179 Uiso 1 calc R .
C10 C 0.7075(38) 0.8183(20) 0.1792(49) 0.300(36) Uani 1 d . .
H10A H 0.6413(38) 0.8236(20) 0.1482(49) 0.450 Uiso 1 calc R .
H10B H 0.7521(38) 0.8199(20) 0.1074(49) 0.450 Uiso 1 calc R .
H10C H 0.7213(38) 0.8748(20) 0.2359(49) 0.450 Uiso 1 calc R .
C11 C 0.8580(21) 0.7859(17) 0.3712(23) 0.131(11) Uani 1 d . .
H11A H 0.9234(21) 0.7649(17) 0.3971(23) 0.157 Uiso 1 calc R .
H11B H 0.8654(21) 0.8410(17) 0.3089(23) 0.157 Uiso 1 calc R .
C12 C 0.8081(17) 0.8271(17) 0.4843(20) 0.107(7) Uani 1 d . .
H12A H 0.8454(17) 0.8834(17) 0.5187(20) 0.160 Uiso 1 calc R .
H12B H 0.8022(17) 0.7744(17) 0.5486(20) 0.160 Uiso 1 calc R .
H12C H 0.7440(17) 0.8507(17) 0.4601(20) 0.160 Uiso 1 calc R .
C13 C 0.7840(15) 0.6138(14) 0.3936(19) 0.084(6) Uani 1 d . .
H13A H 0.7535(15) 0.5591(14) 0.3444(19) 0.101 Uiso 1 calc R .
H13B H 0.7351(15) 0.6398(14) 0.4533(19) 0.101 Uiso 1 calc R .
C14 C 0.8704(32) 0.5665(22) 0.4745(38) 0.207(19) Uani 1 d . .
H14A H 0.8454(32) 0.5133(22) 0.5296(38) 0.311 Uiso 1 calc R .
H14B H 0.9001(32) 0.6191(22) 0.5263(38) 0.311 Uiso 1 calc R .
H14C H 0.9186(32) 0.5381(22) 0.4171(38) 0.311 Uiso 1 calc R .

loop_
_atom_type_symbol
_atom_type_description
_atom_type_scat_dispersion_real
_atom_type_scat_dispersion_imag
_atom_type_scat_source
C C 0.0033 0.0016 'International Tables Vol C Tables 4.2.6.8 and 6.1.1.4'
H H 0.0000 0.0000 'International Tables Vol C Tables 4.2.6.8 and 6.1.1.4'
N N 0.0061 0.0033 'International Tables Vol C Tables 4.2.6.8 and 6.1.1.4'
O O 0.0106 0.0060 'International Tables Vol C Tables 4.2.6.8 and 6.1.1.4'
Cr Cr 0.3209 0.6236 'International Tables Vol C Tables 4.2.6.8 and 6.1.1.4'

loop_
_geom_angle_atom_site_label_1
_geom_angle_atom_site_label_2
_geom_angle_atom_site_label_3
_geom_angle
_geom_angle_site_symmetry_1
_geom_angle_site_symmetry_3
_geom_angle_publ_flag
C4 Cr1 C3 90.6(11) . . ?
C4 Cr1 C1 86.1(8) . . ?
C3 Cr1 C1 88.0(6) . . ?
C4 Cr1 C2 87.9(11) . . ?
C3 Cr1 C2 86.2(7) . . ?
C1 Cr1 C2 171.5(8) . . ?
C4 Cr1 N1 100.3(6) . . ?
C3 Cr1 N1 168.8(10) . . ?
C1 Cr1 N1 90.2(5) . . ?
C2 Cr1 N1 96.7(6) . . ?
C4 Cr1 O5 175.4(6) . . ?
C3 Cr1 O5 94.0(10) . . ?
C1 Cr1 O5 93.9(7) . . ?
C2 Cr1 O5 92.6(9) . . ?
N1 Cr1 O5 75.1(5) . . ?
C5 O5 Cr1 117.0(10) . . ?
C6 N1 Cr1 110.6(9) . . ?
C9 N2 C13 105.3(15) . . ?
C9 N2 C11 110.8(16) . . ?
C13 N2 C11 112.4(17) . . ?
C9 N2 C7 123.4(30) . . ?
C13 N2 C7 105.3(22) . . ?
C11 N2 C7 99.6(20) . . ?
O5 C5 O6 123.1(14) . . ?
O5 C5 C6 118.9(13) . . ?
O6 C5 C6 117.9(12) . . ?
C5 C6 N1 113.9(12) . . ?
O2 C2 Cr1 170.8(21) . . ?
O4 C4 Cr1 173.2(18) . . ?
O1 C1 Cr1 166.9(16) . . ?
O3 C3 Cr1 168.8(25) . . ?
N2 C7 C8 94.6(29) . . ?
C10 C9 N2 123.1(27) . . ?
C12 C11 N2 117.0(22) . . ?
N2 C13 C14 116.5(19) . . ?

loop_
_geom_bond_atom_site_label_1
_geom_bond_atom_site_label_2
_geom_bond_distance
_geom_bond_site_symmetry_2
_geom_bond_publ_flag
Cr1 C4 1.73(2) . ?
Cr1 C3 1.819(14) . ?
Cr1 C1 1.832(15) . ?
Cr1 C2 1.89(2) . ?
Cr1 N1 2.150(10) . ?
Cr1 O5 2.219(13) . ?
O5 C5 1.20(2) . ?
O6 C5 1.25(2) . ?
O2 C2 1.14(2) . ?
O4 C4 1.16(2) . ?
O1 C1 1.19(2) . ?
O3 C3 1.17(2) . ?
N1 C6 1.49(2) . ?
N2 C9 1.44(3) . ?
N2 C13 1.47(2) . ?
N2 C11 1.51(2) . ?
N2 C7 1.61(4) . ?
C5 C6 1.46(2) . ?
C7 C8 1.88(6) . ?
C9 C10 1.38(3) . ?
C11 C12 1.46(3) . ?
C13 C14 1.57(4) . ?
